data_4069075
loop_
_publ_author_name
'Tang, Christina Y.'
'Smith, William'
'Vidovic, Dragoslav'
'Thompson, Amber L.'
'Chaplin, Adrian B.'
'Aldridge, Simon'

_publ_section_title
;
 Sterically Encumbered Iridium Bis(N-heterocyclic carbene) Systems:
 Multiple C&#x2212;H Activation Processes and Isomeric Normal/Abnormal
 Carbene Complexes
;
_journal_issue 10
_journal_name_full Organometallics
_journal_page_first 3059
_journal_paper_doi 10.1021/om9000082
_journal_volume 28
_journal_year 2009
_chemical_formula_moiety 'C54 H72 Cl1 Ir1 N4 O2'
_chemical_formula_sum 'C54 H72 Cl Ir N4 O2'
_chemical_formula_weight 1036.86
_chemical_melting_point ?
_space_group_IT_number 14
_symmetry_cell_setting monoclinic
_symmetry_space_group_name_Hall '-P 2ybc'
_symmetry_space_group_name_H-M 'P 1 21/c 1'
_atom_sites_solution_hydrogens geom
_atom_sites_solution_primary direct
_audit_creation_date 08-12-22
_audit_creation_method CRYSTALS_ver_12.86
_cell_angle_alpha 90
_cell_angle_beta 94.9484(7)
_cell_angle_gamma 90
_cell_formula_units_Z 4
_cell_length_a 12.5993(2)
_cell_length_b 21.0620(4)
_cell_length_c 19.8094(4)
_cell_measurement_reflns_used 11631
_cell_measurement_temperature 150
_cell_measurement_theta_max 27
_cell_measurement_theta_min 5
_cell_volume 5237.16(17)
_computing_cell_refinement 'DENZO/SCALEPACK (Otwinowski & Minor, 1997)'
_computing_data_collection 'COLLECT (Nonius, 1997-2001).'
_computing_data_reduction 'DENZO/SCALEPACK (Otwinowski & Minor, 1997)'
_computing_molecular_graphics 'CAMERON (Watkin et al., 1996)'
_computing_publication_material 'CRYSTALS (Betteridge et al., 2003)'
_computing_structure_refinement 'CRYSTALS (Betteridge et al., 2003)'
_computing_structure_solution 'SIR92 (Altomare et al., 1994)'
_diffrn_ambient_temperature 150
_diffrn_measured_fraction_theta_full 0.990
_diffrn_measured_fraction_theta_max 0.990
_diffrn_measurement_device 'Nonius KappaCCD'
_diffrn_measurement_device_type Area
_diffrn_measurement_method \w
_diffrn_radiation_monochromator graphite
_diffrn_radiation_type 'Mo K\a'
_diffrn_radiation_wavelength 0.71073
_diffrn_reflns_av_R_equivalents 0.085
_diffrn_reflns_limit_h_max 16
_diffrn_reflns_limit_h_min -16
_diffrn_reflns_limit_k_max 21
_diffrn_reflns_limit_k_min -27
_diffrn_reflns_limit_l_max 25
_diffrn_reflns_limit_l_min -25
_diffrn_reflns_number 52590
_diffrn_reflns_theta_full 26.093
_diffrn_reflns_theta_max 27.466
_diffrn_reflns_theta_min 5.102
_diffrn_standards_number 0
_exptl_absorpt_coefficient_mu 2.642
_exptl_absorpt_correction_T_max 0.97
_exptl_absorpt_correction_T_min 0.87
_exptl_absorpt_correction_type multi-scan
_exptl_absorpt_process_details 'DENZO/SCALEPACK (Otwinowski & Minor, 1997)'
_exptl_crystal_colour clear_intense_purple
_exptl_crystal_density_diffrn 1.315
_exptl_crystal_density_meas ?
_exptl_crystal_density_method 'not measured'
_exptl_crystal_description plate
_exptl_crystal_F_000 2136
_exptl_crystal_size_max 0.07
_exptl_crystal_size_mid 0.05
_exptl_crystal_size_min 0.01
_refine_diff_density_max 2.25
_refine_diff_density_min -2.17
_refine_ls_extinction_coef 198(15)
_refine_ls_extinction_method 'Larson (1970), Equation 22'
_refine_ls_goodness_of_fit_ref 0.9999
_refine_ls_hydrogen_treatment constr
_refine_ls_matrix_type full
_refine_ls_number_parameters 560
_refine_ls_number_reflns 11876
_refine_ls_number_restraints 0
_refine_ls_R_factor_all 0.0905
_refine_ls_R_factor_gt 0.0458
_refine_ls_shift/su_max 0.001421
_refine_ls_structure_factor_coef Fsqd
_refine_ls_weighting_details
;
 Method, part 1, Chebychev polynomial, (Watkin, 1994, Prince, 1982) 
 [weight] = 1.0/[A~0~*T~0~(x)+A~1~*T~1~(x) ... +A~n-1~]*T~n-1~(x)] 
 where A~i~ are the Chebychev coefficients listed below and x= Fcalc/Fmax 
 Method = Robust Weighting (Prince, 1982) 
 W = [weight] * [1-(deltaF/6*sigmaF)^2^]^2^ 
 A~i~ are: 
 9.33 12.3 7.02 2.94 0.676 
;
_refine_ls_weighting_scheme calc
_refine_ls_wR_factor_all 0.1102
_refine_ls_wR_factor_gt 0.0831
_refine_ls_wR_factor_ref 0.1102
_reflns_limit_h_max 16
_reflns_limit_h_min -16
_reflns_limit_k_max 27
_reflns_limit_k_min 0
_reflns_limit_l_max 25
_reflns_limit_l_min 0
_reflns_number_gt 7774
_reflns_number_total 11876
_reflns_threshold_expression I>2.0\s(I)
_oxford_diffrn_Wilson_B_factor 2.02
_oxford_diffrn_Wilson_scale 125.25
_oxford_refine_ls_r_factor_ref 0.0905
_oxford_refine_ls_scale 0.09298(2)
_oxford_reflns_number_all 11876
_oxford_reflns_threshold_expression_ref I>-3.0\s(I)
_oxford_structure_analysis_title 023ctdv08
_cod_data_source_file om9000082_si_001.cif
_cod_data_source_block 5
_cod_depositor_comments
;
The following automatic conversions were performed:

'_chemical_melting_point' value 'not measured' was changed to '?' -
the value is undefined or not given.

'_symmetry_cell_setting' value
'Monoclinic' changed to 'monoclinic' according to
/home/saulius/struct/CIF-dictionaries/cif_core.dic dictionary named
'cif_core.dic' version 2.4.2 from 2011-04-26.

Automatic conversion script
Id: cif_fix_values 1715 2011-07-08 13:25:40Z adriana 

The following automatic conversions were performed:

'_exptl_crystal_density_meas' value 'not measured' was changed to '?'
- the value is perceived as not measured.

Automatic conversion script
Id: cif_fix_values 3008 2015-01-20 13:52:24Z robertas 
;
_cod_original_sg_symbol_H-M 'P 1 21/c 1 '
_cod_original_formula_sum 'C54 H72 Cl1 Ir1 N4 O2'
_cod_database_code 4069075

loop_
_symmetry_equiv_pos_as_xyz
x,y,z
-x,-y,-z
-x,y+1/2,-z+1/2
x,-y+1/2,z+1/2

loop_
_atom_site_label
_atom_site_type_symbol
_atom_site_fract_x
_atom_site_fract_y
_atom_site_fract_z
_atom_site_U_iso_or_equiv
_atom_site_occupancy
_atom_site_adp_type
_atom_site_refinement_flags_posn
Ir1 Ir 0.74309(2) 0.467524(12) 0.245430(12) 0.0261 1.0000 Uani .
O2 O 0.8250(4) 0.4749(3) 0.3364(3) 0.0452 1.0000 Uani .
O3 O 0.7199(4) 0.4647(3) 0.3436(2) 0.0482 1.0000 Uani .
C4 C 0.7710(5) 0.3714(3) 0.2503(3) 0.0273 1.0000 Uani .
N5 N 0.7012(4) 0.3217(3) 0.2396(2) 0.0278 1.0000 Uani .
C6 C 0.5885(5) 0.3249(3) 0.2188(3) 0.0301 1.0000 Uani .
C7 C 0.5182(5) 0.3320(3) 0.2688(3) 0.0320 1.0000 Uani .
C8 C 0.5553(6) 0.3408(4) 0.3430(3) 0.0381 1.0000 Uani .
C9 C 0.5032(7) 0.3972(4) 0.3745(4) 0.0546 1.0000 Uani .
C10 C 0.5393(13) 0.2817(5) 0.3830(5) 0.1024 1.0000 Uani .
C11 C 0.4089(6) 0.3293(3) 0.2479(4) 0.0420 1.0000 Uani .
C12 C 0.3746(6) 0.3201(4) 0.1812(4) 0.0456 1.0000 Uani .
C13 C 0.4464(6) 0.3138(4) 0.1327(4) 0.0461 1.0000 Uani .
C14 C 0.5563(6) 0.3154(3) 0.1502(3) 0.0378 1.0000 Uani .
C15 C 0.6349(7) 0.3042(4) 0.0979(3) 0.0488 1.0000 Uani .
C16 C 0.6485(8) 0.2322(5) 0.0861(4) 0.0623 1.0000 Uani .
C17 C 0.6030(9) 0.3376(5) 0.0303(4) 0.0722 1.0000 Uani .
C18 C 0.7502(7) 0.2636(3) 0.2541(4) 0.0335 1.0000 Uani .
C19 C 0.8525(6) 0.2759(3) 0.2728(3) 0.0364 1.0000 Uani .
N20 N 0.8650(4) 0.3414(3) 0.2703(3) 0.0293 1.0000 Uani .
C21 C 0.9695(5) 0.3700(3) 0.2849(4) 0.0382 1.0000 Uani .
C22 C 1.0116(6) 0.3719(4) 0.3529(4) 0.0452 1.0000 Uani .
C23 C 0.9462(8) 0.3557(4) 0.4112(4) 0.0548 1.0000 Uani .
C24 C 0.9495(9) 0.4091(5) 0.4649(4) 0.0685 1.0000 Uani .
C25 C 0.9802(11) 0.2923(5) 0.4442(6) 0.0909 1.0000 Uani .
C26 C 1.1176(7) 0.3891(4) 0.3641(6) 0.0625 1.0000 Uani .
C27 C 1.1772(7) 0.4053(5) 0.3129(6) 0.0708 1.0000 Uani .
C28 C 1.1340(7) 0.4042(5) 0.2464(6) 0.0655 1.0000 Uani .
C29 C 1.0264(6) 0.3862(4) 0.2303(4) 0.0492 1.0000 Uani .
C30 C 0.9801(8) 0.3847(5) 0.1573(4) 0.0586 1.0000 Uani .
C31 C 0.9923(10) 0.4469(5) 0.1194(6) 0.0782 1.0000 Uani .
C32 C 1.0254(15) 0.3304(5) 0.1185(6) 0.1156 1.0000 Uani .
C33 C 0.7177(5) 0.5638(4) 0.2451(3) 0.0331 1.0000 Uani .
N34 N 0.7747(4) 0.6114(3) 0.2178(3) 0.0306 1.0000 Uani .
C35 C 0.8727(5) 0.6057(3) 0.1853(3) 0.0319 1.0000 Uani .
C36 C 0.9681(5) 0.6020(3) 0.2267(3) 0.0335 1.0000 Uani .
C37 C 0.9703(5) 0.5978(3) 0.3036(3) 0.0343 1.0000 Uani .
C38 C 1.0523(7) 0.5523(5) 0.3348(4) 0.0546 1.0000 Uani .
C39 C 0.9827(9) 0.6641(4) 0.3340(5) 0.0686 1.0000 Uani .
C40 C 1.0620(6) 0.6031(4) 0.1943(4) 0.0434 1.0000 Uani .
C41 C 1.0602(6) 0.6089(4) 0.1249(4) 0.0469 1.0000 Uani .
C42 C 0.9644(6) 0.6127(4) 0.0854(4) 0.0480 1.0000 Uani .
C43 C 0.8682(6) 0.6116(4) 0.1143(3) 0.0399 1.0000 Uani .
C44 C 0.7638(6) 0.6199(4) 0.0706(4) 0.0481 1.0000 Uani .
C45 C 0.7478(8) 0.6897(5) 0.0496(5) 0.0680 1.0000 Uani .
C46 C 0.7560(8) 0.5771(5) 0.0085(4) 0.0665 1.0000 Uani .
C47 C 0.7320(6) 0.6706(3) 0.2287(3) 0.0356 1.0000 Uani .
C48 C 0.6460(6) 0.6615(3) 0.2624(3) 0.0363 1.0000 Uani .
N49 N 0.6376(4) 0.5963(2) 0.2724(3) 0.0271 1.0000 Uani .
C50 C 0.5505(5) 0.5727(3) 0.3067(3) 0.0279 1.0000 Uani .
C51 C 0.4556(5) 0.5559(3) 0.2681(3) 0.0293 1.0000 Uani .
C52 C 0.4482(6) 0.5530(4) 0.1911(3) 0.0365 1.0000 Uani .
C53 C 0.4035(10) 0.4918(5) 0.1638(4) 0.0767 1.0000 Uani .
C54 C 0.3859(10) 0.6094(6) 0.1616(5) 0.0812 1.0000 Uani .
C55 C 0.3665(5) 0.5440(4) 0.3033(3) 0.0388 1.0000 Uani .
C56 C 0.3727(6) 0.5473(3) 0.3736(3) 0.0388 1.0000 Uani .
C57 C 0.4676(5) 0.5613(4) 0.4098(3) 0.0363 1.0000 Uani .
C58 C 0.5587(5) 0.5736(3) 0.3779(3) 0.0292 1.0000 Uani .
C59 C 0.6645(5) 0.5889(3) 0.4187(3) 0.0338 1.0000 Uani .
C60 C 0.6658(7) 0.6563(4) 0.4466(4) 0.0518 1.0000 Uani .
C61 C 0.6879(6) 0.5413(4) 0.4764(3) 0.0402 1.0000 Uani .
Cl62 Cl 0.70033(18) 0.46458(11) 0.13139(9) 0.0537 1.0000 Uani .
H81 H 0.6321 0.3490 0.3461 0.0459 1.0000 Uiso R
H91 H 0.5364 0.4048 0.4193 0.0869 1.0000 Uiso R
H92 H 0.5099 0.4341 0.3468 0.0870 1.0000 Uiso R
H93 H 0.4288 0.3875 0.3769 0.0871 1.0000 Uiso R
H101 H 0.5624 0.2890 0.4298 0.1540 1.0000 Uiso R
H102 H 0.5796 0.2471 0.3663 0.1539 1.0000 Uiso R
H103 H 0.4647 0.2711 0.3786 0.1541 1.0000 Uiso R
H111 H 0.3598 0.3340 0.2801 0.0510 1.0000 Uiso R
H121 H 0.3015 0.3175 0.1682 0.0541 1.0000 Uiso R
H131 H 0.4214 0.3080 0.0872 0.0552 1.0000 Uiso R
H151 H 0.7041 0.3215 0.1164 0.0590 1.0000 Uiso R
H161 H 0.7010 0.2253 0.0543 0.0980 1.0000 Uiso R
H162 H 0.6705 0.2117 0.1286 0.0980 1.0000 Uiso R
H163 H 0.5812 0.2150 0.0680 0.0980 1.0000 Uiso R
H171 H 0.6599 0.3348 0.0011 0.1130 1.0000 Uiso R
H172 H 0.5882 0.3814 0.0391 0.1130 1.0000 Uiso R
H173 H 0.5402 0.3174 0.0090 0.1130 1.0000 Uiso R
H181 H 0.7174 0.2237 0.2512 0.0423 1.0000 Uiso R
H191 H 0.9059 0.2465 0.2853 0.0462 1.0000 Uiso R
H231 H 0.8717 0.3514 0.3924 0.0671 1.0000 Uiso R
H241 H 0.8945 0.4020 0.4950 0.1011 1.0000 Uiso R
H242 H 1.0181 0.4080 0.4902 0.1010 1.0000 Uiso R
H243 H 0.9395 0.4498 0.4433 0.1009 1.0000 Uiso R
H251 H 0.9359 0.2825 0.4800 0.1360 1.0000 Uiso R
H252 H 1.0528 0.2956 0.4629 0.1360 1.0000 Uiso R
H253 H 0.9745 0.2591 0.4108 0.1360 1.0000 Uiso R
H261 H 1.1492 0.3895 0.4085 0.0730 1.0000 Uiso R
H271 H 1.2480 0.4173 0.3226 0.0881 1.0000 Uiso R
H281 H 1.1753 0.4154 0.2113 0.0821 1.0000 Uiso R
H301 H 0.9031 0.3767 0.1573 0.0691 1.0000 Uiso R
H311 H 0.9603 0.4427 0.0736 0.1300 1.0000 Uiso R
H312 H 1.0671 0.4559 0.1185 0.1301 1.0000 Uiso R
H313 H 0.9586 0.4812 0.1416 0.1300 1.0000 Uiso R
H321 H 0.9902 0.3277 0.0735 0.1720 1.0000 Uiso R
H322 H 1.1002 0.3377 0.1158 0.1721 1.0000 Uiso R
H323 H 1.0155 0.2913 0.1423 0.1720 1.0000 Uiso R
H371 H 0.9004 0.5814 0.3140 0.0421 1.0000 Uiso R
H381 H 1.0464 0.5487 0.3828 0.0859 1.0000 Uiso R
H382 H 1.1216 0.5685 0.3270 0.0860 1.0000 Uiso R
H383 H 1.0426 0.5111 0.3140 0.0860 1.0000 Uiso R
H391 H 0.9770 0.6622 0.3822 0.1039 1.0000 Uiso R
H392 H 1.0519 0.6800 0.3256 0.1040 1.0000 Uiso R
H393 H 0.9279 0.6914 0.3129 0.1040 1.0000 Uiso R
H401 H 1.1271 0.6000 0.2203 0.0529 1.0000 Uiso R
H411 H 1.1242 0.6103 0.1045 0.0600 1.0000 Uiso R
H421 H 0.9648 0.6159 0.0383 0.0611 1.0000 Uiso R
H441 H 0.7056 0.6083 0.0983 0.0591 1.0000 Uiso R
H451 H 0.6773 0.6965 0.0281 0.1011 1.0000 Uiso R
H452 H 0.7996 0.7001 0.0183 0.1011 1.0000 Uiso R
H453 H 0.7585 0.7166 0.0889 0.1010 1.0000 Uiso R
H461 H 0.6856 0.5787 -0.0144 0.1080 1.0000 Uiso R
H462 H 0.8070 0.5907 -0.0220 0.1080 1.0000 Uiso R
H463 H 0.7719 0.5343 0.0232 0.1081 1.0000 Uiso R
H471 H 0.7582 0.7094 0.2146 0.0431 1.0000 Uiso R
H481 H 0.6004 0.6924 0.2771 0.0460 1.0000 Uiso R
H521 H 0.5213 0.5567 0.1775 0.0480 1.0000 Uiso R
H531 H 0.4047 0.4909 0.1152 0.1159 1.0000 Uiso R
H532 H 0.4445 0.4570 0.1836 0.1160 1.0000 Uiso R
H533 H 0.3310 0.4882 0.1753 0.1160 1.0000 Uiso R
H541 H 0.3866 0.6095 0.1130 0.1270 1.0000 Uiso R
H542 H 0.4178 0.6480 0.1800 0.1270 1.0000 Uiso R
H543 H 0.3134 0.6063 0.1736 0.1270 1.0000 Uiso R
H551 H 0.3017 0.5341 0.2793 0.0491 1.0000 Uiso R
H561 H 0.3120 0.5398 0.3964 0.0502 1.0000 Uiso R
H571 H 0.4703 0.5626 0.4570 0.0431 1.0000 Uiso R
H591 H 0.7218 0.5856 0.3881 0.0399 1.0000 Uiso R
H601 H 0.7334 0.6655 0.4711 0.0781 1.0000 Uiso R
H602 H 0.6537 0.6853 0.4093 0.0781 1.0000 Uiso R
H603 H 0.6097 0.6606 0.4765 0.0781 1.0000 Uiso R
H611 H 0.7611 0.5449 0.4940 0.0650 1.0000 Uiso R
H612 H 0.6419 0.5499 0.5117 0.0650 1.0000 Uiso R
H613 H 0.6749 0.4991 0.4595 0.0650 1.0000 Uiso R

loop_
_atom_site_aniso_label
_atom_site_aniso_U_11
_atom_site_aniso_U_22
_atom_site_aniso_U_33
_atom_site_aniso_U_23
_atom_site_aniso_U_13
_atom_site_aniso_U_12
Ir1 0.02918(12) 0.02522(11) 0.02401(11) -0.00100(14) 0.00350(7) -0.00113(15)
O2 0.050(3) 0.033(3) 0.050(3) -0.004(2) -0.017(2) 0.000(2)
O3 0.066(3) 0.042(3) 0.039(2) -0.001(3) 0.018(2) 0.003(3)
C4 0.031(4) 0.034(3) 0.017(2) 0.001(3) 0.005(3) -0.002(3)
N5 0.030(3) 0.027(3) 0.025(2) -0.005(2) -0.001(2) -0.001(2)
C6 0.039(4) 0.023(3) 0.027(3) 0.002(2) -0.004(3) -0.004(3)
C7 0.035(3) 0.023(3) 0.038(3) -0.002(3) 0.003(3) -0.006(3)
C8 0.046(4) 0.041(4) 0.028(3) -0.001(3) 0.008(3) 0.003(3)
C9 0.064(5) 0.056(6) 0.044(4) -0.013(4) 0.008(4) 0.005(5)
C10 0.219(16) 0.042(6) 0.044(5) 0.014(4) -0.002(7) 0.003(8)
C11 0.035(4) 0.028(4) 0.064(5) 0.002(3) 0.009(3) 0.002(3)
C12 0.037(4) 0.033(4) 0.064(5) -0.001(4) -0.014(4) 0.001(3)
C13 0.055(5) 0.036(4) 0.044(4) -0.001(3) -0.015(4) -0.001(3)
C14 0.049(4) 0.030(4) 0.033(3) 0.000(3) -0.002(3) -0.007(3)
C15 0.056(5) 0.062(5) 0.028(3) -0.002(3) 0.000(3) -0.014(4)
C16 0.078(6) 0.065(6) 0.044(4) -0.006(4) 0.007(4) 0.008(5)
C17 0.104(8) 0.084(7) 0.028(4) 0.002(4) 0.005(4) -0.011(6)
C18 0.040(3) 0.022(3) 0.039(3) 0.000(3) 0.006(3) 0.000(4)
C19 0.042(4) 0.030(4) 0.038(3) 0.000(3) 0.003(3) 0.003(3)
N20 0.033(3) 0.020(3) 0.035(3) -0.003(2) 0.006(2) 0.003(2)
C21 0.031(3) 0.031(4) 0.054(4) -0.008(3) 0.007(3) 0.000(3)
C22 0.041(4) 0.035(4) 0.057(5) -0.010(3) -0.009(3) 0.012(3)
C23 0.070(6) 0.051(5) 0.040(4) 0.005(4) -0.017(4) 0.000(4)
C24 0.089(7) 0.065(6) 0.048(5) -0.008(4) -0.015(5) 0.002(5)
C25 0.141(11) 0.059(7) 0.067(6) 0.021(5) -0.026(7) 0.010(7)
C26 0.044(5) 0.041(5) 0.098(7) -0.016(5) -0.022(5) 0.013(4)
C27 0.027(4) 0.057(6) 0.128(9) -0.034(6) 0.005(5) 0.001(4)
C28 0.043(5) 0.051(5) 0.107(8) -0.027(5) 0.031(5) -0.005(4)
C29 0.040(4) 0.042(5) 0.068(5) -0.017(4) 0.020(4) -0.006(3)
C30 0.067(5) 0.061(6) 0.054(5) -0.015(4) 0.038(4) -0.012(5)
C31 0.103(8) 0.047(6) 0.090(8) 0.003(5) 0.040(7) 0.007(5)
C32 0.261(19) 0.032(5) 0.059(6) -0.006(5) 0.043(9) 0.008(8)
C33 0.034(4) 0.045(4) 0.020(3) 0.001(3) 0.005(3) 0.004(3)
N34 0.033(3) 0.024(3) 0.034(3) 0.002(2) -0.001(2) -0.002(2)
C35 0.035(3) 0.031(3) 0.030(3) -0.002(3) 0.009(3) 0.000(3)
C36 0.035(3) 0.033(4) 0.033(3) 0.000(3) 0.005(3) -0.003(3)
C37 0.036(3) 0.032(4) 0.035(3) 0.003(3) 0.001(3) -0.004(3)
C38 0.059(5) 0.062(6) 0.042(4) 0.004(4) -0.001(4) 0.020(4)
C39 0.113(8) 0.045(5) 0.047(5) -0.004(4) 0.000(5) -0.004(5)
C40 0.038(4) 0.047(4) 0.046(4) 0.004(3) 0.006(3) -0.001(3)
C41 0.045(4) 0.053(5) 0.044(4) 0.007(4) 0.015(3) -0.004(4)
C42 0.054(5) 0.058(5) 0.035(4) 0.008(3) 0.016(3) -0.003(4)
C43 0.046(4) 0.041(4) 0.033(3) 0.005(3) 0.007(3) -0.003(3)
C44 0.050(4) 0.066(6) 0.028(3) 0.003(3) 0.001(3) -0.006(4)
C45 0.073(6) 0.073(7) 0.056(5) 0.023(5) -0.010(5) -0.001(5)
C46 0.080(6) 0.084(7) 0.035(4) -0.003(4) 0.001(4) -0.022(6)
C47 0.041(4) 0.025(3) 0.042(4) 0.001(3) 0.008(3) -0.004(3)
C48 0.041(4) 0.028(3) 0.041(4) 0.002(3) 0.005(3) -0.001(3)
N49 0.028(3) 0.023(3) 0.030(3) 0.000(2) 0.004(2) -0.004(2)
C50 0.026(3) 0.025(3) 0.034(3) 0.003(3) 0.006(2) 0.004(2)
C51 0.032(3) 0.025(3) 0.031(3) 0.004(2) 0.004(3) 0.001(2)
C52 0.039(4) 0.041(4) 0.029(3) 0.003(3) -0.001(3) -0.004(3)
C53 0.120(9) 0.069(7) 0.040(4) -0.009(4) 0.003(5) -0.037(6)
C54 0.123(9) 0.083(8) 0.038(5) 0.023(5) 0.007(5) 0.035(7)
C55 0.031(3) 0.047(5) 0.038(3) 0.002(3) 0.001(3) 0.000(3)
C56 0.039(4) 0.043(4) 0.036(3) 0.008(3) 0.014(3) 0.003(3)
C57 0.035(3) 0.046(4) 0.029(3) -0.002(3) 0.007(3) 0.007(3)
C58 0.036(3) 0.025(3) 0.027(3) 0.001(2) 0.000(3) 0.004(3)
C59 0.033(3) 0.039(4) 0.029(3) -0.004(3) 0.003(3) -0.007(3)
C60 0.064(5) 0.037(4) 0.052(4) -0.013(4) -0.011(4) -0.005(4)
C61 0.042(3) 0.045(5) 0.033(3) 0.001(3) 0.000(3) -0.002(3)
Cl62 0.0863(14) 0.0390(10) 0.0350(8) -0.0023(9) -0.0004(8) -0.0001(12)

loop_
_atom_type_symbol
_atom_type_scat_dispersion_real
_atom_type_scat_dispersion_imag
_atom_type_scat_Cromer_Mann_a1
_atom_type_scat_Cromer_Mann_b1
_atom_type_scat_Cromer_Mann_a2
_atom_type_scat_Cromer_Mann_b2
_atom_type_scat_Cromer_Mann_a3
_atom_type_scat_Cromer_Mann_b3
_atom_type_scat_Cromer_Mann_a4
_atom_type_scat_Cromer_Mann_b4
_atom_type_scat_Cromer_Mann_c
_atom_type_scat_source
Ir -1.4442 7.9887 27.3049 1.5928 16.7296 8.8655 15.6115 0.4179 5.8338 45.0011 11.4722 'International Tables Vol C 4.2.6.8 and 6.1.1.4'
C 0.0033 0.0016 2.3100 20.8439 1.0200 10.2075 1.5886 0.5687 0.8650 51.6512 0.2156 'International Tables Vol C 4.2.6.8 and 6.1.1.4'
N 0.0061 0.0033 12.2126 0.0057 3.1322 9.8933 2.0125 28.9975 1.1663 0.5826 -11.5290 'International Tables Vol C 4.2.6.8 and 6.1.1.4'
Cl 0.1484 0.1585 11.4604 0.0104 7.1964 1.1662 6.2556 18.5194 1.6455 47.7784 -9.5574 'International Tables Vol C 4.2.6.8 and 6.1.1.4'
H 0.0000 0.0000 0.4930 10.5109 0.3229 26.1257 0.1402 3.1424 0.0408 57.7998 0.0030 'International Tables Vol C 4.2.6.8 and 6.1.1.4'
O 0.0106 0.0060 3.0485 13.2771 2.2868 5.7011 1.5463 0.3239 0.8670 32.9089 0.2508 'International Tables Vol C 4.2.6.8 and 6.1.1.4'

loop_
_geom_angle_atom_site_label_1
_geom_angle_atom_site_label_2
_geom_angle_atom_site_label_3
_geom_angle
_geom_angle_publ_flag
O2 Ir1 O3 39.8(2) yes
O2 Ir1 C4 87.8(2) yes
O3 Ir1 C4 87.9(2) yes
O2 Ir1 C33 89.7(2) yes
O3 Ir1 C33 89.8(2) yes
C4 Ir1 C33 177.4(2) yes
O2 Ir1 Cl62 162.42(17) yes
O3 Ir1 Cl62 157.72(16) yes
C4 Ir1 Cl62 92.54(18) yes
C33 Ir1 Cl62 90.01(18) yes
Ir1 O2 O3 69.6(3) yes
O2 O3 Ir1 70.5(3) yes
Ir1 C4 N5 129.8(4) yes
Ir1 C4 N20 127.4(4) yes
N5 C4 N20 102.6(5) yes
C4 N5 C6 127.5(5) yes
C4 N5 C18 111.9(5) yes
C6 N5 C18 120.5(5) yes
N5 C6 C7 118.2(5) yes
N5 C6 C14 117.7(6) yes
C7 C6 C14 123.9(6) yes
C6 C7 C8 122.8(6) yes
C6 C7 C11 117.0(6) yes
C8 C7 C11 120.2(6) yes
C7 C8 C9 112.8(6) yes
C7 C8 C10 111.4(7) yes
C9 C8 C10 110.6(7) yes
C7 C8 H81 107.5 no
C9 C8 H81 107.3 no
C10 C8 H81 106.9 no
C8 C9 H91 109.9 no
C8 C9 H92 109.6 no
H91 C9 H92 109.9 no
C8 C9 H93 108.1 no
H91 C9 H93 109.7 no
H92 C9 H93 109.6 no
C8 C10 H101 109.4 no
C8 C10 H102 110.4 no
H101 C10 H102 109.2 no
C8 C10 H103 108.6 no
H101 C10 H103 109.6 no
H102 C10 H103 109.6 no
C7 C11 C12 120.7(7) yes
C7 C11 H111 119.1 no
C12 C11 H111 120.2 no
C11 C12 C13 121.0(7) yes
C11 C12 H121 119.7 no
C13 C12 H121 119.4 no
C12 C13 C14 121.2(7) yes
C12 C13 H131 119.7 no
C14 C13 H131 119.1 no
C13 C14 C6 116.3(7) yes
C13 C14 C15 121.2(6) yes
C6 C14 C15 122.4(6) yes
C14 C15 C16 110.1(7) yes
C14 C15 C17 112.8(7) yes
C16 C15 C17 110.0(7) yes
C14 C15 H151 107.3 no
C16 C15 H151 108.3 no
C17 C15 H151 108.2 no
C15 C16 H161 109.8 no
C15 C16 H162 109.6 no
H161 C16 H162 109.9 no
C15 C16 H163 108.7 no
H161 C16 H163 109.4 no
H162 C16 H163 109.4 no
C15 C17 H171 110.1 no
C15 C17 H172 108.8 no
H171 C17 H172 109.5 no
C15 C17 H173 109.0 no
H171 C17 H173 109.6 no
H172 C17 H173 109.9 no
N5 C18 C19 106.7(6) yes
N5 C18 H181 126.2 no
C19 C18 H181 127.1 no
C18 C19 N20 107.0(6) yes
C18 C19 H191 127.0 no
N20 C19 H191 126.0 no
C19 N20 C4 111.8(5) yes
C19 N20 C21 120.5(6) yes
C4 N20 C21 127.7(6) yes
N20 C21 C22 117.6(7) yes
N20 C21 C29 117.8(6) yes
C22 C21 C29 124.2(7) yes
C21 C22 C23 122.7(7) yes
C21 C22 C26 116.2(8) yes
C23 C22 C26 121.2(8) yes
C22 C23 C24 112.1(8) yes
C22 C23 C25 111.9(9) yes
C24 C23 C25 110.5(7) yes
C22 C23 H231 107.2 no
C24 C23 H231 107.2 no
C25 C23 H231 107.7 no
C23 C24 H241 109.6 no
C23 C24 H242 108.2 no
H241 C24 H242 109.6 no
C23 C24 H243 110.2 no
H241 C24 H243 109.8 no
H242 C24 H243 109.4 no
C23 C25 H251 110.1 no
C23 C25 H252 108.8 no
H251 C25 H252 109.1 no
C23 C25 H253 109.7 no
H251 C25 H253 109.8 no
H252 C25 H253 109.2 no
C22 C26 C27 122.3(9) yes
C22 C26 H261 118.8 no
C27 C26 H261 118.9 no
C26 C27 C28 120.8(8) yes
C26 C27 H271 119.7 no
C28 C27 H271 119.6 no
C27 C28 C29 120.6(9) yes
C27 C28 H281 120.4 no
C29 C28 H281 118.9 no
C28 C29 C21 116.0(8) yes
C28 C29 C30 120.2(8) yes
C21 C29 C30 123.8(7) yes
C29 C30 C31 113.9(8) yes
C29 C30 C32 111.7(9) yes
C31 C30 C32 109.9(8) yes
C29 C30 H301 107.6 no
C31 C30 H301 106.7 no
C32 C30 H301 106.6 no
C30 C31 H311 109.5 no
C30 C31 H312 108.6 no
H311 C31 H312 109.2 no
C30 C31 H313 110.7 no
H311 C31 H313 109.4 no
H312 C31 H313 109.4 no
C30 C32 H321 110.6 no
C30 C32 H322 108.7 no
H321 C32 H322 109.6 no
C30 C32 H323 109.0 no
H321 C32 H323 109.5 no
H322 C32 H323 109.4 no
Ir1 C33 N34 129.5(5) yes
Ir1 C33 N49 127.8(5) yes
N34 C33 N49 102.6(6) yes
C33 N34 C35 127.7(6) yes
C33 N34 C47 112.0(6) yes
C35 N34 C47 120.2(6) yes
N34 C35 C36 117.9(5) yes
N34 C35 C43 118.3(6) yes
C36 C35 C43 123.3(6) yes
C35 C36 C37 122.0(6) yes
C35 C36 C40 116.8(6) yes
C37 C36 C40 121.2(6) yes
C36 C37 C38 113.7(6) yes
C36 C37 C39 109.5(6) yes
C38 C37 C39 112.3(7) yes
C36 C37 H371 106.9 no
C38 C37 H371 106.5 no
C39 C37 H371 107.6 no
C37 C38 H381 110.3 no
C37 C38 H382 107.9 no
H381 C38 H382 109.6 no
C37 C38 H383 109.9 no
H381 C38 H383 109.5 no
H382 C38 H383 109.6 no
C37 C39 H391 109.9 no
C37 C39 H392 108.4 no
H391 C39 H392 109.4 no
C37 C39 H393 109.3 no
H391 C39 H393 109.9 no
H392 C39 H393 110.0 no
C36 C40 C41 121.2(7) yes
C36 C40 H401 119.1 no
C41 C40 H401 119.7 no
C40 C41 C42 120.6(7) yes
C40 C41 H411 119.6 no
C42 C41 H411 119.8 no
C41 C42 C43 121.2(7) yes
C41 C42 H421 119.3 no
C43 C42 H421 119.6 no
C35 C43 C42 116.9(7) yes
C35 C43 C44 122.5(6) yes
C42 C43 C44 120.6(6) yes
C43 C44 C45 110.5(7) yes
C43 C44 C46 112.6(7) yes
C45 C44 C46 110.5(7) yes
C43 C44 H441 107.7 no
C45 C44 H441 107.5 no
C46 C44 H441 107.8 no
C44 C45 H451 110.9 no
C44 C45 H452 108.1 no
H451 C45 H452 109.4 no
C44 C45 H453 109.8 no
H451 C45 H453 109.3 no
H452 C45 H453 109.3 no
C44 C46 H461 110.7 no
C44 C46 H462 109.3 no
H461 C46 H462 109.4 no
C44 C46 H463 108.2 no
H461 C46 H463 109.6 no
H462 C46 H463 109.6 no
N34 C47 C48 107.0(6) yes
N34 C47 H471 126.2 no
C48 C47 H471 126.8 no
C47 C48 N49 106.7(6) yes
C47 C48 H481 127.2 no
N49 C48 H481 126.1 no
C48 N49 C33 111.7(6) yes
C48 N49 C50 118.8(5) yes
C33 N49 C50 129.4(6) yes
N49 C50 C51 118.7(5) yes
N49 C50 C58 118.7(5) yes
C51 C50 C58 122.3(6) yes
C50 C51 C52 122.1(6) yes
C50 C51 C55 117.2(6) yes
C52 C51 C55 120.7(6) yes
C51 C52 C53 112.7(6) yes
C51 C52 C54 110.0(7) yes
C53 C52 C54 111.8(8) yes
C51 C52 H521 107.0 no
C53 C52 H521 107.6 no
C54 C52 H521 107.3 no
C52 C53 H531 110.0 no
C52 C53 H532 109.8 no
H531 C53 H532 109.7 no
C52 C53 H533 108.7 no
H531 C53 H533 109.4 no
H532 C53 H533 109.4 no
C52 C54 H541 109.8 no
C52 C54 H542 109.3 no
H541 C54 H542 109.7 no
C52 C54 H543 108.8 no
H541 C54 H543 109.5 no
H542 C54 H543 109.7 no
C51 C55 C56 120.9(6) yes
C51 C55 H551 119.6 no
C56 C55 H551 119.5 no
C55 C56 C57 120.4(6) yes
C55 C56 H561 119.9 no
C57 C56 H561 119.7 no
C56 C57 C58 121.5(6) yes
C56 C57 H571 119.0 no
C58 C57 H571 119.5 no
C50 C58 C57 117.7(6) yes
C50 C58 C59 121.1(6) yes
C57 C58 C59 121.2(6) yes
C58 C59 C60 111.6(6) yes
C58 C59 C61 111.1(6) yes
C60 C59 C61 110.2(6) yes
C58 C59 H591 108.1 no
C60 C59 H591 107.7 no
C61 C59 H591 108.1 no
C59 C60 H601 110.6 no
C59 C60 H602 108.6 no
H601 C60 H602 109.6 no
C59 C60 H603 108.9 no
H601 C60 H603 109.6 no
H602 C60 H603 109.6 no
C59 C61 H611 109.7 no
C59 C61 H612 109.3 no
H611 C61 H612 109.9 no
C59 C61 H613 109.3 no
H611 C61 H613 109.2 no
H612 C61 H613 109.5 no

loop_
_geom_bond_atom_site_label_1
_geom_bond_atom_site_label_2
_geom_bond_distance
_geom_bond_publ_flag
Ir1 O2 2.003(4) yes
Ir1 O3 1.991(5) yes
Ir1 C4 2.055(6) yes
Ir1 C33 2.053(7) yes
Ir1 Cl62 2.2776(17) yes
O2 O3 1.361(7) yes
C4 N5 1.373(8) yes
C4 N20 1.371(8) yes
N5 C6 1.445(8) yes
N5 C18 1.389(8) yes
C6 C7 1.392(9) yes
C6 C14 1.398(9) yes
C7 C8 1.516(9) yes
C7 C11 1.405(9) yes
C8 C9 1.517(11) yes
C8 C10 1.499(12) yes
C8 H81 0.981 no
C9 H91 0.962 no
C9 H92 0.959 no
C9 H93 0.964 no
C10 H101 0.961 no
C10 H102 0.962 no
C10 H103 0.963 no
C11 C12 1.368(11) yes
C11 H111 0.931 no
C12 C13 1.382(12) yes
C12 H121 0.936 no
C13 C14 1.399(10) yes
C13 H131 0.936 no
C14 C15 1.513(11) yes
C15 C16 1.546(13) yes
C15 C17 1.535(11) yes
C15 H151 0.987 no
C16 H161 0.962 no
C16 H162 0.965 no
C16 H163 0.962 no
C17 H171 0.962 no
C17 H172 0.961 no
C17 H173 0.962 no
C18 C19 1.336(10) yes
C18 H181 0.935 no
C19 N20 1.390(9) yes
C19 H191 0.933 no
N20 C21 1.454(8) yes
C21 C22 1.405(10) yes
C21 C29 1.391(11) yes
C22 C23 1.513(12) yes
C22 C26 1.384(11) yes
C23 C24 1.547(12) yes
C23 C25 1.532(12) yes
C23 H231 0.984 no
C24 H241 0.964 no
C24 H242 0.960 no
C24 H243 0.961 no
C25 H251 0.961 no
C25 H252 0.960 no
C25 H253 0.962 no
C26 C27 1.357(15) yes
C26 H261 0.932 no
C27 C28 1.382(15) yes
C27 H271 0.932 no
C28 C29 1.417(11) yes
C28 H281 0.933 no
C29 C30 1.512(12) yes
C30 C31 1.523(13) yes
C30 C32 1.517(13) yes
C30 H301 0.985 no
C31 H311 0.965 no
C31 H312 0.963 no
C31 H313 0.963 no
C32 H321 0.962 no
C32 H322 0.961 no
C32 H323 0.962 no
C33 N34 1.370(9) yes
C33 N49 1.369(8) yes
N34 C35 1.447(8) yes
N34 C47 1.383(9) yes
C35 C36 1.396(9) yes
C35 C43 1.410(9) yes
C36 C37 1.524(9) yes
C36 C40 1.394(9) yes
C37 C38 1.504(10) yes
C37 C39 1.522(11) yes
C37 H371 0.985 no
C38 H381 0.962 no
C38 H382 0.962 no
C38 H383 0.964 no
C39 H391 0.964 no
C39 H392 0.962 no
C39 H393 0.965 no
C40 C41 1.379(10) yes
C40 H401 0.932 no
C41 C42 1.383(11) yes
C41 H411 0.933 no
C42 C43 1.384(10) yes
C42 H421 0.936 no
C43 C44 1.520(10) yes
C44 C45 1.538(13) yes
C44 C46 1.522(11) yes
C44 H441 0.983 no
C45 H451 0.962 no
C45 H452 0.963 no
C45 H453 0.962 no
C46 H461 0.962 no
C46 H462 0.961 no
C46 H463 0.963 no
C47 C48 1.334(10) yes
C47 H471 0.933 no
C48 N49 1.391(8) yes
C48 H481 0.932 no
N49 C50 1.429(8) yes
C50 C51 1.408(9) yes
C50 C58 1.406(8) yes
C51 C52 1.521(9) yes
C51 C55 1.395(9) yes
C52 C53 1.489(11) yes
C52 C54 1.513(12) yes
C52 H521 0.985 no
C53 H531 0.965 no
C53 H532 0.962 no
C53 H533 0.963 no
C54 H541 0.963 no
C54 H542 0.964 no
C54 H543 0.966 no
C55 C56 1.390(9) yes
C55 H551 0.932 no
C56 C57 1.372(10) yes
C56 H561 0.934 no
C57 C58 1.382(9) yes
C57 H571 0.933 no
C58 C59 1.532(9) yes
C59 C60 1.523(10) yes
C59 C61 1.529(9) yes
C59 H591 0.984 no
C60 H601 0.963 no
C60 H602 0.960 no
C60 H603 0.965 no
C61 H611 0.961 no
C61 H612 0.964 no
C61 H613 0.960 no

loop_
_geom_hbond_atom_site_label_D
_geom_hbond_atom_site_label_H
_geom_hbond_atom_site_label_A
_geom_hbond_angle_DHA
_geom_hbond_distance_DH
_geom_hbond_distance_HA
_geom_hbond_distance_DA
_geom_hbond_publ_flag
C24 H243 O2 127 0.96 2.51 3.191(12) yes
C30 H301 C4 135 0.98 2.59 3.354(12) yes
C37 H371 O2 136 0.98 2.49 3.268(12) yes
C37 H371 C33 135 0.98 2.60 3.369(12) yes
C61 H613 O3 123 0.96 2.52 3.143(12) yes
